data_4114890
loop_
_publ_author_name
'Alois F\"urstner'
'Karin Radkowski'
'Conny Wirtz'
'Richard Goddard'
'Christian W. Lehmann'
'Richard Mynott'

_publ_section_title
;
 Total Syntheses of the Phytotoxic Lactones Herbarumin I and II and a
 Synthesis-Based Solution of the Pinolidoxin Puzzle
;
_journal_name_full 'Journal of the American Chemical Society'
_journal_page_first 7061
_journal_page_last 7069
_journal_paper_doi 10.1021/ja020238i
_journal_volume 124
_journal_year 2002
_chemical_compound_source 'see paper'
_chemical_formula_moiety 'C24 H26 Br2 O6'
_chemical_formula_sum 'C24 H26 Br2 O6'
_chemical_formula_weight 570.27
_chemical_name_systematic
; 
 (2R,3S,4S)-2,3-((1-methylethylidene)-dioxy)-1,4-O-p-bromobenzoyloxy-heptane
;
_space_group_IT_number 4
_symmetry_cell_setting monoclinic
_symmetry_Int_Tables_number 4
_symmetry_space_group_name_Hall 'P 2yb'
_symmetry_space_group_name_H-M 'P 1 21 1'
_atom_sites_solution_hydrogens geom
_atom_sites_solution_primary direct
_atom_sites_solution_secondary difmap
_cell_angle_alpha 90.00
_cell_angle_beta 108.2090(10)
_cell_angle_gamma 90.00
_cell_formula_units_Z 2
_cell_length_a 11.7691(2)
_cell_length_b 5.71680(10)
_cell_length_c 18.3157(2)
_cell_measurement_reflns_used 11039
_cell_measurement_temperature 100
_cell_measurement_theta_max 33.14
_cell_measurement_theta_min 1.96
_cell_volume 1170.60(3)
_computing_cell_refinement 'Denzo / Scalepack (Otwinowski 1997)'
_computing_data_collection 'Collect software (Nonius, 1998)'
_computing_data_reduction 'Denzo / Scalepack (Otwinowski 1997)'
_computing_molecular_graphics 'ORTEP (Johnson, 1976)'
_computing_structure_refinement 'SHELXL-97 (Sheldrick, 1997)'
_computing_structure_solution 'SHELXS-97 (Sheldrick, 1990)'
_diffrn_ambient_temperature 100
_diffrn_measured_fraction_theta_full 0.949
_diffrn_measured_fraction_theta_max 0.949
_diffrn_measurement_device_type 'Nonius KappaCCD'
_diffrn_measurement_method 'CCD \w-scan'
_diffrn_radiation_monochromator graphite
_diffrn_radiation_source '0.3 mm focus rotating anode'
_diffrn_radiation_type MoK\a
_diffrn_radiation_wavelength 0.71073
_diffrn_reflns_av_R_equivalents 0.0572
_diffrn_reflns_av_sigmaI/netI 0.0652
_diffrn_reflns_limit_h_max 16
_diffrn_reflns_limit_h_min -18
_diffrn_reflns_limit_k_max 5
_diffrn_reflns_limit_k_min -8
_diffrn_reflns_limit_l_max 28
_diffrn_reflns_limit_l_min -27
_diffrn_reflns_number 10839
_diffrn_reflns_theta_full 33.12
_diffrn_reflns_theta_max 33.12
_diffrn_reflns_theta_min 4.69
_diffrn_standards_decay_% 0.0
_diffrn_standards_number 0
_exptl_absorpt_coefficient_mu 3.500
_exptl_absorpt_correction_T_max 0.93828
_exptl_absorpt_correction_T_min 0.69455
_exptl_absorpt_correction_type psi-scan
_exptl_absorpt_process_details 'XPREP, Siemens (1995)'
_exptl_crystal_colour colourless
_exptl_crystal_density_diffrn 1.618
_exptl_crystal_density_meas ?
_exptl_crystal_density_method none
_exptl_crystal_description needle
_exptl_crystal_F_000 576
_exptl_crystal_size_max 0.46
_exptl_crystal_size_mid 0.05
_exptl_crystal_size_min 0.05
_refine_diff_density_max 0.681
_refine_diff_density_min -1.293
_refine_diff_density_rms 0.177
_refine_ls_abs_structure_details 'Flack, H. D. (1983). Acta Cryst. A39, 876-881'
_refine_ls_abs_structure_Flack 0.013(8)
_refine_ls_extinction_method none
_refine_ls_goodness_of_fit_ref 1.123
_refine_ls_hydrogen_treatment constr
_refine_ls_matrix_type full
_refine_ls_number_parameters 292
_refine_ls_number_reflns 6488
_refine_ls_number_restraints 1
_refine_ls_restrained_S_all 1.123
_refine_ls_R_factor_all 0.0426
_refine_ls_R_factor_gt 0.0377
_refine_ls_shift/su_max 0.001
_refine_ls_shift/su_mean 0.000
_refine_ls_structure_factor_coef Fsqd
_refine_ls_weighting_details 'calc w=1/[\s^2^(Fo^2^)+(0.0497P)^2^+0.2782P] where P=(Fo^2^+2Fc^2^)/3'
_refine_ls_weighting_scheme calc
_refine_ls_wR_factor_gt 0.0979
_refine_ls_wR_factor_ref 0.1071
_reflns_number_gt 6080
_reflns_number_total 6488
_reflns_threshold_expression I>2\s(I)
_cod_data_source_file ja020238i_4.cif
_cod_data_source_block 4043
_cod_depositor_comments
;
The following automatic conversions were performed:

'_exptl_crystal_density_meas' value 'none' was changed to '?' - the
value is perceived as not measured.

Automatic conversion script
Id: cif_fix_values 3008 2015-01-20 13:52:24Z robertas 
;
_cod_database_code 4114890

loop_
_symmetry_equiv_pos_as_xyz
'x, y, z'
'-x, y+1/2, -z'

loop_
_atom_site_label
_atom_site_type_symbol
_atom_site_fract_x
_atom_site_fract_y
_atom_site_fract_z
_atom_site_U_iso_or_equiv
_atom_site_adp_type
_atom_site_occupancy
_atom_site_symmetry_multiplicity
_atom_site_calc_flag
_atom_site_refinement_flags
Br1 Br 0.67169(3) 0.11015(8) 0.395958(17) 0.02618(10) Uani 1 1 d .
Br2 Br 0.99504(3) 1.04490(6) 0.563733(16) 0.01894(7) Uani 1 1 d .
O1 O 0.88182(17) 0.5267(5) 0.87016(11) 0.0161(4) Uani 1 1 d .
C1 C 0.8798(3) 0.4045(6) 0.93943(16) 0.0163(5) Uani 1 1 d .
H1A H 0.8395 0.5041 0.9681 0.020 Uiso 1 1 calc R
H1B H 0.9631 0.3784 0.9727 0.020 Uiso 1 1 calc R
O2 O 0.82855(17) 0.0562(5) 0.99449(11) 0.0160(4) Uani 1 1 d .
C2 C 0.8152(2) 0.1686(6) 0.92217(15) 0.0133(5) Uani 1 1 d .
H2 H 0.8517 0.0697 0.8903 0.016 Uiso 1 1 calc R
O3 O 0.64099(17) 0.2168(4) 0.95207(11) 0.0134(4) Uani 1 1 d .
C3 C 0.6795(2) 0.1749(6) 0.88599(14) 0.0118(5) Uani 1 1 d .
H3 H 0.6510 0.0168 0.8646 0.014 Uiso 1 1 calc R
O4 O 0.64952(18) 0.2918(4) 0.75813(11) 0.0127(4) Uani 1 1 d .
C4 C 0.6197(2) 0.3597(5) 0.82669(15) 0.0121(5) Uani 1 1 d .
H4 H 0.6529 0.5181 0.8446 0.015 Uiso 1 1 calc R
C5 C 0.4833(2) 0.3595(6) 0.80789(16) 0.0160(5) Uani 1 1 d .
H5A H 0.4630 0.4164 0.8534 0.019 Uiso 1 1 calc R
H5B H 0.4486 0.4707 0.7653 0.019 Uiso 1 1 calc R
C6 C 0.4253(2) 0.1192(8) 0.78496(19) 0.0238(6) Uani 1 1 d .
H6A H 0.4531 0.0528 0.7436 0.029 Uiso 1 1 calc R
H6B H 0.4513 0.0128 0.8297 0.029 Uiso 1 1 calc R
C7 C 0.2887(3) 0.1321(9) 0.75707(19) 0.0289(8) Uani 1 1 d .
H7A H 0.2604 0.1868 0.7990 0.043 Uiso 1 1 calc R
H7B H 0.2557 -0.0235 0.7405 0.043 Uiso 1 1 calc R
H7C H 0.2625 0.2412 0.7138 0.043 Uiso 1 1 calc R
O10 O 0.63729(19) 0.6712(4) 0.72052(12) 0.0158(4) Uani 1 1 d .
C10 C 0.6462(2) 0.4662(6) 0.70771(15) 0.0124(5) Uani 1 1 d .
C11 C 0.6554(2) 0.3712(5) 0.63341(15) 0.0119(5) Uani 1 1 d .
C12 C 0.6093(2) 0.1507(6) 0.60635(15) 0.0142(5) Uani 1 1 d .
H12 H 0.5762 0.0535 0.6366 0.017 Uiso 1 1 calc R
C13 C 0.6124(2) 0.0747(5) 0.53423(15) 0.0156(6) Uani 1 1 d .
H13 H 0.5796 -0.0725 0.5144 0.019 Uiso 1 1 calc R
C14 C 0.6642(2) 0.2177(6) 0.49219(16) 0.0156(6) Uani 1 1 d .
C15 C 0.7121(3) 0.4350(6) 0.51878(16) 0.0172(6) Uani 1 1 d .
H15 H 0.7488 0.5283 0.4896 0.021 Uiso 1 1 calc R
C16 C 0.7050(2) 0.5136(6) 0.58961(15) 0.0150(5) Uani 1 1 d .
H16 H 0.7341 0.6646 0.6079 0.018 Uiso 1 1 calc R
O20 O 1.0234(2) 0.2752(5) 0.85728(13) 0.0182(4) Uani 1 1 d .
C20 C 0.9613(2) 0.4467(6) 0.83638(16) 0.0147(5) Uani 1 1 d .
C21 C 0.9637(2) 0.5952(6) 0.76957(15) 0.0138(5) Uani 1 1 d .
C22 C 1.0285(2) 0.5115(6) 0.72247(16) 0.0156(5) Uani 1 1 d .
H22 H 1.0669 0.3635 0.7330 0.019 Uiso 1 1 calc R
C23 C 1.0373(2) 0.6427(6) 0.66056(16) 0.0156(5) Uani 1 1 d .
H23 H 1.0803 0.5853 0.6282 0.019 Uiso 1 1 calc R
C24 C 0.9815(2) 0.8609(6) 0.64709(16) 0.0145(5) Uani 1 1 d .
C25 C 0.9155(2) 0.9474(6) 0.69243(17) 0.0150(5) Uani 1 1 d .
H25 H 0.8774 1.0956 0.6818 0.018 Uiso 1 1 calc R
C26 C 0.9064(3) 0.8115(6) 0.75382(17) 0.0154(5) Uani 1 1 d .
H26 H 0.8610 0.8669 0.7850 0.018 Uiso 1 1 calc R
C31 C 0.7394(3) 0.2120(6) 1.08754(16) 0.0189(6) Uani 1 1 d .
H31A H 0.7857 0.3538 1.0865 0.028 Uiso 1 1 calc R
H31B H 0.7841 0.1125 1.1305 0.028 Uiso 1 1 calc R
H31C H 0.6625 0.2552 1.0940 0.028 Uiso 1 1 calc R
C32 C 0.7177(2) 0.0799(5) 1.01281(14) 0.0128(5) Uani 1 1 d .
C33 C 0.6656(3) -0.1616(6) 1.01466(18) 0.0192(6) Uani 1 1 d .
H33A H 0.5896 -0.1478 1.0257 0.029 Uiso 1 1 calc R
H33B H 0.7216 -0.2555 1.0548 0.029 Uiso 1 1 calc R
H33C H 0.6518 -0.2376 0.9647 0.029 Uiso 1 1 calc R

loop_
_atom_site_aniso_label
_atom_site_aniso_U_11
_atom_site_aniso_U_22
_atom_site_aniso_U_33
_atom_site_aniso_U_23
_atom_site_aniso_U_13
_atom_site_aniso_U_12
Br1 0.02130(13) 0.0443(2) 0.01418(13 -0.01118(13) 0.00733(10 -0.00408(13)
Br2 0.02434(13) 0.01783(14) 0.01589(12) 0.00196(11) 0.00810(10) 0.00061(11)
O1 0.0171(8) 0.0183(11) 0.0156(8) -0.0013(9) 0.0089(7) -0.0001(9)
C1 0.0171(11) 0.0212(15) 0.0123(11) -0.0013(11) 0.0070(9) -0.0021(11)
O2 0.0142(7) 0.0204(11) 0.0142(8) 0.0070(9) 0.0057(6) 0.0058(8)
C2 0.0150(10) 0.0141(13) 0.0111(10) 0.0019(10) 0.0048(9) 0.0010(9)
O3 0.0153(8) 0.0166(11) 0.0097(8) 0.0028(7) 0.0058(7) 0.0045(8)
C3 0.0128(10) 0.0123(12) 0.0108(10) 0.0013(9) 0.0044(8) -0.0004(9)
O4 0.0186(9) 0.0118(10) 0.0085(8) 0.0019(7) 0.0055(7) 0.0014(7)
C4 0.0148(10) 0.0118(12) 0.0103(10) 0.0001(9) 0.0046(9) 0.0016(9)
C5 0.0151(11) 0.0197(15) 0.0138(11) 0.0029(11) 0.0054(9) 0.0046(10)
C6 0.0148(11) 0.0290(17) 0.0259(14) 0.0000(15) 0.0038(10) 0.0000(12)
C7 0.0154(11) 0.048(3) 0.0218(14) 0.0047(17) 0.0038(10) -0.0015(15)
O10 0.0217(9) 0.0111(10) 0.0154(9) 0.0004(8) 0.0068(7) 0.0011(8)
C10 0.0138(10) 0.0119(12) 0.0111(10) 0.0007(9) 0.0034(9) 0.0005(9)
C11 0.0133(10) 0.0122(13) 0.0098(10) 0.0020(10) 0.0031(9) 0.0022(9)
C12 0.0180(11) 0.0125(14) 0.0124(10) 0.0003(10) 0.0051(9) -0.0001(10)
C13 0.0191(11) 0.0131(16) 0.0136(11) -0.0035(10) 0.0037(9) -0.0002(10)
C14 0.0141(10) 0.0219(16) 0.0105(11) -0.0029(11) 0.0035(9) 0.0014(10)
C15 0.0170(11) 0.0232(17) 0.0126(11) -0.0021(11) 0.0066(9) -0.0046(11)
C16 0.0173(11) 0.0159(15) 0.0120(10) 0.0001(10) 0.0047(9) -0.0020(10)
O20 0.0190(9) 0.0200(12) 0.0164(9) 0.0002(9) 0.0067(8) 0.0010(8)
C20 0.0134(10) 0.0155(14) 0.0159(11) -0.0026(11) 0.0056(9) -0.0026(10)
C21 0.0139(9) 0.0137(13) 0.0140(10) -0.0013(10) 0.0046(8) -0.0013(9)
C22 0.0153(10) 0.0154(16) 0.0165(11) -0.0016(11) 0.0055(9) -0.0002(10)
C23 0.0150(10) 0.0159(15) 0.0178(11) -0.0026(11) 0.0081(9) -0.0018(10)
C24 0.0154(11) 0.0156(14) 0.0131(11) -0.0005(10) 0.0056(9) -0.0023(10)
C25 0.0160(11) 0.0110(13) 0.0185(12) -0.0033(11) 0.0063(9) 0.0001(10)
C26 0.0157(11) 0.0140(13) 0.0187(12) -0.0038(11) 0.0086(10) -0.0021(10)
C31 0.0245(13) 0.0187(16) 0.0122(11) 0.0011(11) 0.0039(10) 0.0055(12)
C32 0.0157(10) 0.0130(15) 0.0101(9) 0.0021(9) 0.0046(8) 0.0033(9)
C33 0.0262(14) 0.0150(15) 0.0189(13) 0.0025(11) 0.0108(12) 0.0014(11)

loop_
_atom_type_symbol
_atom_type_description
_atom_type_scat_dispersion_real
_atom_type_scat_dispersion_imag
_atom_type_scat_source
C C 0.0033 0.0016 'International Tables Vol C Tables 4.2.6.8 and 6.1.1.4'
H H 0.0000 0.0000 'International Tables Vol C Tables 4.2.6.8 and 6.1.1.4'
O O 0.0106 0.0060 'International Tables Vol C Tables 4.2.6.8 and 6.1.1.4'
Br Br -0.2901 2.4595 'International Tables Vol C Tables 4.2.6.8 and 6.1.1.4'

loop_
_geom_angle_atom_site_label_1
_geom_angle_atom_site_label_2
_geom_angle_atom_site_label_3
_geom_angle
_geom_angle_publ_flag
C20 O1 C1 116.0(3) y
O1 C1 C2 112.7(2) y
O1 C1 H1A 109.1 n
C2 C1 H1A 109.1 n
O1 C1 H1B 109.1 n
C2 C1 H1B 109.1 n
H1A C1 H1B 107.8 n
C2 O2 C32 108.91(19) y
O2 C2 C3 102.1(2) y
O2 C2 C1 107.4(2) y
C3 C2 C1 117.0(3) y
O2 C2 H2 110.0 n
C3 C2 H2 110.0 n
C1 C2 H2 110.0 n
C32 O3 C3 106.0(2) y
O3 C3 C4 106.8(2) y
O3 C3 C2 101.57(19) y
C4 C3 C2 120.9(2) y
O3 C3 H3 109.0 n
C4 C3 H3 109.0 n
C2 C3 H3 109.0 n
C10 O4 C4 115.4(2) y
O4 C4 C3 104.4(2) y
O4 C4 C5 108.9(2) y
C3 C4 C5 112.2(2) y
O4 C4 H4 110.4 n
C3 C4 H4 110.4 n
C5 C4 H4 110.4 n
C6 C5 C4 114.1(3) y
C6 C5 H5A 108.7 n
C4 C5 H5A 108.7 n
C6 C5 H5B 108.7 n
C4 C5 H5B 108.7 n
H5A C5 H5B 107.6 n
C7 C6 C5 112.4(3) y
C7 C6 H6A 109.1 n
C5 C6 H6A 109.1 n
C7 C6 H6B 109.1 n
C5 C6 H6B 109.1 n
H6A C6 H6B 107.9 n
C6 C7 H7A 109.5 n
C6 C7 H7B 109.5 n
H7A C7 H7B 109.5 n
C6 C7 H7C 109.5 n
H7A C7 H7C 109.5 n
H7B C7 H7C 109.5 n
O10 C10 O4 124.7(3) y
O10 C10 C11 124.3(3) y
O4 C10 C11 111.0(3) y
C16 C11 C12 120.5(3) y
C16 C11 C10 118.2(3) y
C12 C11 C10 121.2(3) y
C11 C12 C13 119.4(3) y
C11 C12 H12 120.3 n
C13 C12 H12 120.3 n
C14 C13 C12 119.1(3) y
C14 C13 H13 120.5 n
C12 C13 H13 120.5 n
C13 C14 C15 122.2(3) y
C13 C14 Br1 118.8(2) y
C15 C14 Br1 119.0(2) y
C14 C15 C16 118.5(3) y
C14 C15 H15 120.7 n
C16 C15 H15 120.7 n
C11 C16 C15 120.2(3) y
C11 C16 H16 119.9 n
C15 C16 H16 119.9 n
O20 C20 O1 124.4(3) y
O20 C20 C21 123.6(3) y
O1 C20 C21 112.0(3) y
C26 C21 C22 119.7(3) y
C26 C21 C20 122.7(3) y
C22 C21 C20 117.6(3) y
C23 C22 C21 120.7(3) y
C23 C22 H22 119.6 n
C21 C22 H22 119.6 n
C22 C23 C24 118.4(3) y
C22 C23 H23 120.8 n
C24 C23 H23 120.8 n
C25 C24 C23 122.1(3) y
C25 C24 Br2 119.0(2) y
C23 C24 Br2 118.9(2) y
C24 C25 C26 118.6(3) y
C24 C25 H25 120.7 n
C26 C25 H25 120.7 n
C21 C26 C25 120.4(3) y
C21 C26 H26 119.8 n
C25 C26 H26 119.8 n
C32 C31 H31A 109.5 n
C32 C31 H31B 109.5 n
H31A C31 H31B 109.5 n
C32 C31 H31C 109.5 n
H31A C31 H31C 109.5 n
H31B C31 H31C 109.5 n
O3 C32 O2 105.4(2) y
O3 C32 C31 108.6(2) y
O2 C32 C31 110.2(2) y
O3 C32 C33 110.8(2) y
O2 C32 C33 108.6(2) y
C31 C32 C33 112.9(2) y
C32 C33 H33A 109.5 n
C32 C33 H33B 109.5 n
H33A C33 H33B 109.5 n
C32 C33 H33C 109.5 n
H33A C33 H33C 109.5 n
H33B C33 H33C 109.5 n

loop_
_geom_bond_atom_site_label_1
_geom_bond_atom_site_label_2
_geom_bond_distance
_geom_bond_publ_flag
Br1 C14 1.894(3) y
Br2 C24 1.901(3) y
O1 C20 1.352(3) y
O1 C1 1.455(4) y
C1 C2 1.532(5) y
C1 H1A 0.9900 n
C1 H1B 0.9900 n
O2 C2 1.436(3) y
O2 C32 1.452(3) y
C2 C3 1.527(4) y
C2 H2 1.0000 n
O3 C32 1.427(3) y
O3 C3 1.439(3) y
C3 C4 1.521(4) y
C3 H3 1.0000 n
O4 C10 1.351(4) y
O4 C4 1.458(3) y
C4 C5 1.533(4) y
C4 H4 1.0000 n
C5 C6 1.533(5) y
C5 H5A 0.9900 n
C5 H5B 0.9900 n
C6 C7 1.528(4) y
C6 H6A 0.9900 n
C6 H6B 0.9900 n
C7 H7A 0.9800 n
C7 H7B 0.9800 n
C7 H7C 0.9800 n
O10 C10 1.207(4) y
C10 C11 1.500(4) y
C11 C16 1.393(4) y
C11 C12 1.400(4) y
C12 C13 1.402(4) y
C12 H12 0.9500 n
C13 C14 1.388(4) y
C13 H13 0.9500 n
C14 C15 1.388(5) y
C15 C16 1.400(4) y
C15 H15 0.9500 n
C16 H16 0.9500 n
O20 C20 1.211(4) y
C20 C21 1.497(4) y
C21 C26 1.395(4) y
C21 C22 1.402(4) y
C22 C23 1.390(4) y
C22 H22 0.9500 n
C23 C24 1.395(5) y
C23 H23 0.9500 n
C24 C25 1.393(4) y
C25 C26 1.398(4) y
C25 H25 0.9500 n
C26 H26 0.9500 n
C31 C32 1.513(4) y
C31 H31A 0.9800 n
C31 H31B 0.9800 n
C31 H31C 0.9800 n
C32 C33 1.516(5) y
C33 H33A 0.9800 n
C33 H33B 0.9800 n
C33 H33C 0.9800 n
